data_4123456
loop_
_publ_author_name
'L\"oble, Matthias W'
'Keith, Jason M.'
'Altman, Alison B.'
'Stieber, S Chantal E'
'Batista, Enrique R.'
'Boland, Kevin S.'
'Conradson, Steven D.'
'Clark, David L.'
'Lezama Pacheco, Juan'
'Kozimor, Stosh A.'
'Martin, Richard L.'
'Minasian, Stefan G.'
'Olson, Angela C.'
'Scott, Brian L.'
'Shuh, David K.'
'Tyliszczak, Tolek'
'Wilkerson, Marianne P.'
'Zehnder, Ralph A.'

_publ_section_title
;
 Covalency in Lanthanides. An X-ray Absorption Spectroscopy and Density
 Functional Theory Study of LnCl6(x-) (x = 3, 2).
;
_journal_issue 7
_journal_name_full 'Journal of the American Chemical Society'
_journal_page_first 2506
_journal_page_last 2523
_journal_paper_doi 10.1021/ja510067v
_journal_volume 137
_journal_year 2015
_chemical_formula_sum 'C30 H69 Cl6 N6 Nd'
_chemical_formula_weight 870.85
_chemical_name_systematic
; 
 ? 
;
_space_group_IT_number 14
_symmetry_cell_setting monoclinic
_symmetry_space_group_name_Hall '-P 2ybc'
_symmetry_space_group_name_H-M 'P 1 21/c 1'
_atom_sites_solution_hydrogens geom
_atom_sites_solution_primary direct
_atom_sites_solution_secondary difmap
_audit_creation_method SHELXL-97
_cell_angle_alpha 90.00
_cell_angle_beta 107.778(6)
_cell_angle_gamma 90.00
_cell_formula_units_Z 2
_cell_length_a 11.354(8)
_cell_length_b 17.251(11)
_cell_length_c 11.683(8)
_cell_measurement_temperature 140(1)
_cell_volume 2179(3)
_computing_cell_refinement 'SAINT+, v. 7.66a (Bruker AXS, 2009)'
_computing_data_collection 'APEX II, v. 7.0 (Bruker AXS, 2009)'
_computing_data_reduction 'SAINT+, v. 7.66a (Bruker AXS, 2009)'
_computing_molecular_graphics 'SHELXTL, v. 6.14, (Bruker AXS, 2000)'
_computing_publication_material 'SHELXTL, v. 6.14, (Bruker AXS, 2000)'
_computing_structure_refinement 'SHELXL-97 (Sheldrick, 1997)'
_computing_structure_solution 'SHELXS-97 (Sheldrick, 1990)'
_diffrn_ambient_temperature 140(1)
_diffrn_measured_fraction_theta_full 0.998
_diffrn_measured_fraction_theta_max 0.993
_diffrn_measurement_device_type 'Bruker D8 with APEXII CCD'
_diffrn_measurement_method '\w scans'
_diffrn_radiation_monochromator graphite
_diffrn_radiation_source 'fine-focus sealed tube'
_diffrn_radiation_type MoK\a
_diffrn_radiation_wavelength 0.71073
_diffrn_reflns_av_R_equivalents 0.0799
_diffrn_reflns_av_sigmaI/netI 0.0633
_diffrn_reflns_limit_h_max 13
_diffrn_reflns_limit_h_min -13
_diffrn_reflns_limit_k_max 20
_diffrn_reflns_limit_k_min -20
_diffrn_reflns_limit_l_max 14
_diffrn_reflns_limit_l_min -14
_diffrn_reflns_number 19326
_diffrn_reflns_theta_full 25.00
_diffrn_reflns_theta_max 25.63
_diffrn_reflns_theta_min 1.88
_diffrn_standards_decay_% 0
_diffrn_standards_interval_count 0
_diffrn_standards_interval_time 0
_diffrn_standards_number 0
_exptl_absorpt_coefficient_mu 1.585
_exptl_absorpt_correction_T_max 0.7422
_exptl_absorpt_correction_T_min 0.7022
_exptl_absorpt_correction_type multi-scan
_exptl_absorpt_process_details 'SADABS v. 2.03 (Sheldrick, 2008)'
_exptl_crystal_colour colorless
_exptl_crystal_density_diffrn 1.327
_exptl_crystal_density_method 'not measured'
_exptl_crystal_description block
_exptl_crystal_F_000 906
_exptl_crystal_size_max 0.24
_exptl_crystal_size_mid 0.22
_exptl_crystal_size_min 0.20
_refine_diff_density_max 1.120
_refine_diff_density_min -1.246
_refine_diff_density_rms 0.130
_refine_ls_extinction_method none
_refine_ls_goodness_of_fit_ref 0.972
_refine_ls_hydrogen_treatment constr
_refine_ls_matrix_type full
_refine_ls_number_parameters 273
_refine_ls_number_reflns 4085
_refine_ls_number_restraints 30
_refine_ls_restrained_S_all 0.981
_refine_ls_R_factor_all 0.0819
_refine_ls_R_factor_gt 0.0502
_refine_ls_shift/su_max 0.000
_refine_ls_shift/su_mean 0.000
_refine_ls_structure_factor_coef Fsqd
_refine_ls_weighting_details 'calc w=1/[\s^2^(Fo^2^)+(0.0739P)^2^+6.7846P] where P=(Fo^2^+2Fc^2^)/3'
_refine_ls_weighting_scheme calc
_refine_ls_wR_factor_gt 0.1205
_refine_ls_wR_factor_ref 0.1362
_reflns_number_gt 2912
_reflns_number_total 4085
_reflns_threshold_expression >2sigma(I)
_cod_data_source_file ja510067v_si_005.cif
_cod_data_source_block apx2002
_cod_depositor_comments 'Adding full bibliography for 4123456--4123460.cif.'
_cod_original_cell_volume 2179(2)
_cod_original_sg_symbol_H-M 'P 21/c'
_cod_database_code 4123456

loop_
_symmetry_equiv_pos_as_xyz
'x, y, z'
'-x, y+1/2, -z+1/2'
'-x, -y, -z'
'x, -y-1/2, z-1/2'

loop_
_atom_site_label
_atom_site_type_symbol
_atom_site_fract_x
_atom_site_fract_y
_atom_site_fract_z
_atom_site_U_iso_or_equiv
_atom_site_adp_type
_atom_site_occupancy
_atom_site_symmetry_multiplicity
_atom_site_calc_flag
_atom_site_refinement_flags
_atom_site_disorder_assembly
_atom_site_disorder_group
Nd1 Nd 0.5000 0.0000 0.5000 0.02098(15) Uani 1 2 d S . .
Cl1 Cl 0.69562(17) 0.08963(12) 0.62219(15) 0.0454(5) Uani 1 1 d . . .
Cl2 Cl 0.54780(14) 0.03932(9) 0.28968(13) 0.0281(3) Uani 1 1 d . . .
Cl3 Cl 0.34550(19) 0.12456(11) 0.46995(17) 0.0472(5) Uani 1 1 d . . .
N1 N 0.4507(7) 0.8196(3) 0.1048(5) 0.0528(18) Uani 1 1 d U . .
N2 N 0.0086(10) 0.0496(7) 0.4955(10) 0.033(3) Uani 0.50 1 d P . .
N4 N -0.0163(16) 0.2300(11) 0.1487(17) 0.081(5) Uani 0.50 1 d P . .
C1 C 0.3776(10) 0.7453(5) 0.0711(8) 0.066(3) Uani 1 1 d U . .
H1A H 0.3304 0.7478 -0.0134 0.079 Uiso 1 1 calc R . .
H1B H 0.4353 0.7025 0.0813 0.079 Uiso 1 1 calc R . .
C2 C 0.2900(10) 0.7278(5) 0.1420(9) 0.073(3) Uani 1 1 d . . .
H2A H 0.3339 0.7302 0.2264 0.109 Uiso 1 1 calc R . .
H2B H 0.2560 0.6769 0.1220 0.109 Uiso 1 1 calc R . .
H2C H 0.2243 0.7653 0.1228 0.109 Uiso 1 1 calc R . .
C3 C 0.5307(9) 0.8261(5) 0.0231(7) 0.063(3) Uani 1 1 d . . .
H3A H 0.5794 0.7791 0.0310 0.076 Uiso 1 1 calc R . .
H3B H 0.4771 0.8287 -0.0593 0.076 Uiso 1 1 calc R . .
C4 C 0.6170(9) 0.8941(5) 0.0452(8) 0.068(3) Uani 1 1 d . . .
H4A H 0.5717 0.9408 0.0478 0.103 Uiso 1 1 calc R . .
H4B H 0.6537 0.8978 -0.0185 0.103 Uiso 1 1 calc R . .
H4C H 0.6807 0.8874 0.1205 0.103 Uiso 1 1 calc R . .
C5 C 0.5289(10) 0.8186(5) 0.2348(7) 0.066(3) Uani 1 1 d . . .
H5A H 0.4746 0.8152 0.2846 0.079 Uiso 1 1 calc R . .
H5B H 0.5732 0.8673 0.2531 0.079 Uiso 1 1 calc R . .
C6 C 0.6219(12) 0.7529(5) 0.2690(8) 0.090(4) Uani 1 1 d . . .
H6A H 0.5794 0.7042 0.2510 0.134 Uiso 1 1 calc R . .
H6B H 0.6654 0.7556 0.3534 0.134 Uiso 1 1 calc R . .
H6C H 0.6797 0.7574 0.2241 0.134 Uiso 1 1 calc R . .
C7 C 0.3645(9) 0.8893(4) 0.0904(6) 0.053(2) Uani 1 1 d . . .
H7A H 0.3151 0.8830 0.1444 0.064 Uiso 1 1 calc R . .
H7B H 0.4144 0.9356 0.1150 0.064 Uiso 1 1 calc R . .
C8 C 0.2789(9) 0.9015(5) -0.0349(7) 0.066(3) Uani 1 1 d . . .
H8A H 0.3265 0.9130 -0.0880 0.099 Uiso 1 1 calc R . .
H8B H 0.2242 0.9440 -0.0350 0.099 Uiso 1 1 calc R . .
H8C H 0.2312 0.8553 -0.0617 0.099 Uiso 1 1 calc R . .
C10 C 0.0429(12) 0.0773(9) 0.3856(14) 0.042(4) Uani 0.50 1 d P . .
C11 C -0.0478(16) 0.1339(12) 0.3041(17) 0.067(6) Uani 0.50 1 d P . .
C12 C -0.0147(13) 0.1165(8) 0.5708(14) 0.040(3) Uani 0.50 1 d P . .
C13 C 0.0958(17) 0.1694(11) 0.6212(19) 0.069(6) Uani 0.50 1 d P . .
C14 C 0.1141(6) -0.0014(5) 0.5555(7) 0.0453(18) Uani 1 1 d . . .
C16 C 0.1056(17) 0.0686(11) 0.6233(17) 0.067(6) Uani 0.50 1 d P . .
C17 C 0.1041(16) -0.0345(12) 0.6791(15) 0.059(5) Uani 0.50 1 d P . .
N3 N 0.068(3) 0.1360(15) -0.046(2) 0.137(10) Uani 0.50 1 d PU A 1
C18 C 0.127(2) 0.1112(14) 0.049(2) 0.084(7) Uani 0.50 1 d P A 1
C19 C 0.1985(18) 0.0779(11) 0.1634(17) 0.046(5) Uani 0.50 1 d P A 1
N3' N 0.034(2) 0.0396(13) -0.084(2) 0.110(7) Uani 0.50 1 d PU B 2
C18' C 0.0913(18) 0.0434(12) 0.035(2) 0.076(6) Uani 0.50 1 d PU B 2
C19' C 0.146(2) 0.0365(15) 0.1635(16) 0.069(7) Uani 0.50 1 d P B 2
C20 C 0.0173(15) 0.2426(10) 0.2499(18) 0.054(4) Uani 0.50 1 d P . .
C21 C 0.0689(17) 0.2604(12) 0.3758(16) 0.064(5) Uani 0.50 1 d P . .

loop_
_atom_site_aniso_label
_atom_site_aniso_U_11
_atom_site_aniso_U_22
_atom_site_aniso_U_33
_atom_site_aniso_U_23
_atom_site_aniso_U_13
_atom_site_aniso_U_12
Nd1 0.0209(2) 0.0168(2) 0.0242(2) -0.0001(2) 0.00551(17) -0.0002(2)
Cl1 0.0471(10) 0.0576(12) 0.0279(9) -0.0022(8) 0.0061(8) -0.0309(9)
Cl2 0.0326(8) 0.0256(8) 0.0264(8) -0.0006(6) 0.0095(6) -0.0027(7)
Cl3 0.0647(13) 0.0406(10) 0.0475(11) 0.0188(9) 0.0340(10) 0.0304(9)
N1 0.104(5) 0.023(3) 0.030(3) -0.003(3) 0.018(3) -0.002(3)
N2 0.032(6) 0.040(6) 0.027(6) 0.012(6) 0.009(5) 0.002(6)
N4 0.083(13) 0.087(13) 0.064(12) 0.014(10) 0.010(10) -0.020(10)
C1 0.119(7) 0.031(4) 0.058(5) -0.011(4) 0.043(5) -0.014(4)
C2 0.117(9) 0.045(5) 0.074(7) 0.001(5) 0.056(6) 0.009(5)
C3 0.120(9) 0.043(5) 0.026(5) -0.004(3) 0.021(5) -0.015(5)
C4 0.091(7) 0.046(5) 0.056(6) 0.012(4) 0.005(5) -0.014(5)
C5 0.129(9) 0.039(5) 0.023(4) -0.001(3) 0.014(5) 0.034(5)
C6 0.183(12) 0.057(6) 0.046(6) 0.024(5) 0.060(7) 0.065(7)
C7 0.093(7) 0.026(4) 0.028(4) -0.005(3) -0.003(4) -0.005(4)
C8 0.088(7) 0.057(6) 0.033(5) 0.002(4) -0.010(4) -0.033(5)
C10 0.026(7) 0.044(9) 0.060(10) 0.014(8) 0.019(7) 0.009(6)
C11 0.053(11) 0.088(14) 0.063(12) 0.037(11) 0.023(9) 0.031(10)
C12 0.040(8) 0.030(7) 0.057(10) -0.003(7) 0.023(7) -0.005(7)
C13 0.051(11) 0.073(13) 0.089(15) -0.034(11) 0.030(10) -0.015(10)
C14 0.032(4) 0.053(5) 0.053(5) 0.011(4) 0.017(3) 0.002(4)
C16 0.060(11) 0.067(12) 0.072(13) -0.043(11) 0.019(10) -0.031(10)
C17 0.060(11) 0.072(12) 0.039(9) 0.022(9) 0.007(8) 0.021(10)
N3 0.16(2) 0.117(19) 0.14(2) 0.073(16) 0.042(17) 0.044(16)
C18 0.082(16) 0.070(15) 0.097(18) 0.012(13) 0.025(14) -0.032(12)
C19 0.053(11) 0.052(11) 0.032(9) 0.004(9) 0.011(8) -0.001(9)
N3' 0.147(18) 0.095(14) 0.124(16) 0.028(13) 0.093(15) 0.019(13)
C18' 0.054(11) 0.059(12) 0.129(18) 0.026(12) 0.050(12) 0.008(10)
C19' 0.102(19) 0.084(15) 0.022(9) 0.018(11) 0.021(11) 0.059(14)
C20 0.041(10) 0.058(11) 0.059(12) 0.005(9) 0.012(9) -0.008(8)
C21 0.056(11) 0.079(13) 0.056(11) -0.020(10) 0.016(9) -0.023(10)

loop_
_atom_type_symbol
_atom_type_description
_atom_type_scat_dispersion_real
_atom_type_scat_dispersion_imag
_atom_type_scat_source
C C 0.0033 0.0016 'International Tables Vol C Tables 4.2.6.8 and 6.1.1.4'
H H 0.0000 0.0000 'International Tables Vol C Tables 4.2.6.8 and 6.1.1.4'
N N 0.0061 0.0033 'International Tables Vol C Tables 4.2.6.8 and 6.1.1.4'
Cl Cl 0.1484 0.1585 'International Tables Vol C Tables 4.2.6.8 and 6.1.1.4'
Nd Nd -0.1943 3.0179 'International Tables Vol C Tables 4.2.6.8 and 6.1.1.4'

loop_
_geom_angle_atom_site_label_1
_geom_angle_atom_site_label_2
_geom_angle_atom_site_label_3
_geom_angle
_geom_angle_site_symmetry_1
_geom_angle_site_symmetry_3
Cl1 Nd1 Cl1 180.0 . 3_656
Cl1 Nd1 Cl3 90.56(8) . .
Cl1 Nd1 Cl3 89.44(8) 3_656 .
Cl1 Nd1 Cl3 89.44(8) . 3_656
Cl1 Nd1 Cl3 90.56(8) 3_656 3_656
Cl3 Nd1 Cl3 180.0 . 3_656
Cl1 Nd1 Cl2 88.66(6) . .
Cl1 Nd1 Cl2 91.34(6) 3_656 .
Cl3 Nd1 Cl2 89.16(5) . .
Cl3 Nd1 Cl2 90.84(5) 3_656 .
Cl1 Nd1 Cl2 91.34(6) . 3_656
Cl1 Nd1 Cl2 88.66(6) 3_656 3_656
Cl3 Nd1 Cl2 90.84(5) . 3_656
Cl3 Nd1 Cl2 89.16(5) 3_656 3_656
Cl2 Nd1 Cl2 180.0 . 3_656
C5 N1 C3 110.8(7) . .
C5 N1 C1 111.0(6) . .
C3 N1 C1 106.7(6) . .
C5 N1 C7 106.3(5) . .
C3 N1 C7 111.2(6) . .
C1 N1 C7 110.9(7) . .
C14 N2 C12 115.8(10) . .
C14 N2 C10 102.0(9) . .
C12 N2 C10 112.4(10) . .
C14 N2 C14 111.1(8) . 3_556
C12 N2 C14 109.2(9) . 3_556
C10 N2 C14 105.7(9) . 3_556
C14 N2 C16 56.7(9) . .
C12 N2 C16 59.7(10) . .
C10 N2 C16 116.2(11) . .
C14 N2 C16 137.8(10) 3_556 .
C14 N2 N2 58.2(7) . 3_556
C12 N2 N2 132.2(12) . 3_556
C10 N2 N2 115.1(12) . 3_556
C14 N2 N2 52.9(6) 3_556 3_556
C16 N2 N2 101.8(11) . 3_556
C2 C1 N1 115.4(7) . .
C4 C3 N1 115.9(7) . .
N1 C5 C6 115.0(6) . .
C8 C7 N1 114.8(7) . .
C11 C10 N2 115.4(12) . .
C11 C10 C17 68.4(11) . 3_556
N2 C10 C17 77.2(9) . 3_556
C10 C11 C17 62.1(10) . 3_556
C13 C12 N2 114.3(12) . .
C13 C12 C16 69.1(11) . .
N2 C12 C16 62.4(9) . .
C12 C13 C16 56.4(10) . .
C16 C14 N2 65.7(10) . .
C16 C14 N2 116.4(10) . 3_556
N2 C14 N2 68.9(8) . 3_556
C16 C14 C17 76.7(11) . .
N2 C14 C17 111.9(9) . .
N2 C14 C17 81.6(9) 3_556 .
C14 C16 C12 114.9(13) . .
C14 C16 N2 57.6(8) . .
C12 C16 N2 57.8(10) . .
C14 C16 C13 146.2(16) . .
C12 C16 C13 54.4(11) . .
N2 C16 C13 99.7(14) . .
C14 C16 C17 54.6(9) . .
C12 C16 C17 122.4(13) . .
N2 C16 C17 93.0(10) . .
C13 C16 C17 159.0(15) . .
C14 C17 C10 94.7(10) . 3_556
C14 C17 C11 123.3(13) . 3_556
C10 C17 C11 49.5(9) 3_556 3_556
C14 C17 C16 48.6(8) . .
C10 C17 C16 110.6(11) 3_556 .
C11 C17 C16 160.0(13) 3_556 .
N3 C18 C19 178(3) . .
N3' C18' C19' 172(2) . .
N4 C20 C21 175.4(19) . .

loop_
_geom_bond_atom_site_label_1
_geom_bond_atom_site_label_2
_geom_bond_distance
_geom_bond_site_symmetry_2
Nd1 Cl1 2.725(2) .
Nd1 Cl1 2.725(2) 3_656
Nd1 Cl3 2.728(2) .
Nd1 Cl3 2.728(2) 3_656
Nd1 Cl2 2.758(2) .
Nd1 Cl2 2.758(2) 3_656
N1 C5 1.508(10) .
N1 C3 1.509(11) .
N1 C1 1.513(10) .
N1 C7 1.526(10) .
N2 C14 1.478(13) .
N2 C12 1.523(19) .
N2 C10 1.528(18) .
N2 C14 1.575(13) 3_556
N2 C16 1.60(2) .
N2 N2 1.73(2) 3_556
N4 C20 1.15(2) .
C1 C2 1.506(12) .
C3 C4 1.500(12) .
C5 C6 1.516(11) .
C7 C8 1.505(10) .
C10 C11 1.52(2) .
C10 C17 1.77(2) 3_556
C11 C17 1.86(3) 3_556
C12 C13 1.52(2) .
C12 C16 1.55(2) .
C13 C16 1.74(3) .
C14 C16 1.462(18) .
C14 N2 1.575(13) 3_556
C14 C17 1.589(18) .
C16 C17 1.90(3) .
C17 C10 1.77(2) 3_556
C17 C11 1.86(3) 3_556
N3 C18 1.19(3) .
C18 C19 1.46(3) .
N3' C18' 1.35(3) .
C18' C19' 1.44(3) .
C20 C21 1.44(3) .
